data_2008774
loop_
_publ_author_name
'Batey, Robert A.'
'MacKay, D. Bruce'
'Lough, Alan J.'

_publ_section_title
;
 3-Butyl-5-hydroxy-4-iodohexahydropyrrolo[1,2-<i>c</i>][1,3]oxazin-1-one
;
_journal_issue 8
_journal_name_full 'Acta Crystallographica Section C'
_journal_page_first 1362
_journal_page_last 1363
_journal_paper_doi 10.1107/S0108270199004497
_journal_volume 55
_journal_year 1999
_chemical_formula_sum 'C11 H18 I N O3'
_chemical_formula_weight 339.16
_chemical_name_systematic
;
 3-Butyl-5-hydroxy-4-iodo-hexahydro-pyrolo[1,2-c][1,3]
 oxazin-1-one
;
_space_group_IT_number 14
_symmetry_cell_setting monoclinic
_symmetry_space_group_name_Hall '-P 2ybc'
_symmetry_space_group_name_H-M 'P 1 21/c 1'
_audit_creation_method SHELXL-97
_cell_angle_alpha 90.00
_cell_angle_beta 102.672(2)
_cell_angle_gamma 90.00
_cell_formula_units_Z 8
_cell_length_a 20.0869(2)
_cell_length_b 13.7875(5)
_cell_length_c 9.4187(6)
_cell_measurement_reflns_used 17165
_cell_measurement_temperature 100.00(10)
_cell_measurement_theta_max 25.04
_cell_measurement_theta_min 4.08
_cell_volume 2544.95(19)
_computing_cell_refinement 'Denzo-SMN (Otwinowski & Minor, 1997)'
_computing_data_collection 'Kappa CCD server software (Nonius, 1997)'
_computing_data_reduction Denzo-SMN
_computing_molecular_graphics SHELXTL/PC
_computing_publication_material SHELXTL/PC
_computing_structure_refinement SHELXTL/PC
_computing_structure_solution 'SHELXTL/PC (Sheldrick, 1997)'
_diffrn_ambient_temperature 100.00(10)
_diffrn_measured_fraction_theta_full 0.993
_diffrn_measured_fraction_theta_max 0.993
_diffrn_measurement_device_type 'Nonius Kappa CCD'
_diffrn_measurement_method '\f scans and \w scans with \k offsets'
_diffrn_radiation_monochromator graphite
_diffrn_radiation_source 'fine-focus sealed tube'
_diffrn_radiation_type MoK\a
_diffrn_radiation_wavelength 0.71073
_diffrn_reflns_av_R_equivalents 0.046
_diffrn_reflns_av_sigmaI/netI 0.0452
_diffrn_reflns_limit_h_max 23
_diffrn_reflns_limit_h_min -23
_diffrn_reflns_limit_k_max 0
_diffrn_reflns_limit_k_min -16
_diffrn_reflns_limit_l_max 11
_diffrn_reflns_limit_l_min 0
_diffrn_reflns_number 17165
_diffrn_reflns_theta_full 25.04
_diffrn_reflns_theta_max 25.04
_diffrn_reflns_theta_min 4.16
_exptl_absorpt_coefficient_mu 2.510
_exptl_absorpt_correction_T_max 0.7046
_exptl_absorpt_correction_T_min 0.5197
_exptl_absorpt_correction_type multi-scan
_exptl_absorpt_process_details '(Denzo-SMN; Ottwinowski & Minor, 1997)'
_exptl_crystal_colour 'pale yellow'
_exptl_crystal_density_diffrn 1.770
_exptl_crystal_density_method 'not measured'
_exptl_crystal_description 'block cut from needle'
_exptl_crystal_F_000 1344
_exptl_crystal_size_max 0.30
_exptl_crystal_size_mid 0.20
_exptl_crystal_size_min 0.15
_refine_diff_density_max 0.848
_refine_diff_density_min -0.658
_refine_ls_extinction_coef 0.00045(11)
_refine_ls_extinction_method 'SHELXTL/PC (Sheldrick, 1997)'
_refine_ls_goodness_of_fit_ref 1.030
_refine_ls_hydrogen_treatment mixed
_refine_ls_matrix_type full
_refine_ls_number_parameters 300
_refine_ls_number_reflns 4470
_refine_ls_number_restraints 0
_refine_ls_restrained_S_all 1.030
_refine_ls_R_factor_all 0.0336
_refine_ls_R_factor_gt 0.0249
_refine_ls_shift/su_max 0.001
_refine_ls_shift/su_mean 0.000
_refine_ls_structure_factor_coef Fsqd
_refine_ls_weighting_details 'calc w = 1/[\s^2^(Fo^2^)+(0.0273P)^2^] where P=(Fo^2^+2Fc^2^)/3'
_refine_ls_weighting_scheme calc
_refine_ls_wR_factor_ref 0.0624
_reflns_number_gt 3762
_reflns_number_total 4470
_reflns_threshold_expression I>2\s(I)
_cod_data_source_file fg1542.cif
_cod_data_source_block k98135rr
_cod_depositor_comments
;
The following automatic conversions were performed:
'_symmetry_cell_setting' value 'Monoclinic' changed to 'monoclinic'
according to '/home/saulius/struct/CIF-dictionaries/cif_core.dic'
dictionary named 'cif_core.dic' version 2.4.1 from
2010-06-29.

'_geom_bond_publ_flag' value 'Y' changed to 'y' according to
'/home/saulius/struct/CIF-dictionaries/cif_core.dic' dictionary named
'cif_core.dic' version 2.4.1 from 2010-06-29 (12 times).

Automatic conversion script
Id: cif_fix_enum 1527 2010-12-29 10:47:43Z saulius 

The following automatic conversions were performed:

'_symmetry_cell_setting' value 'Monoclinic' changed to 'monoclinic'
according to /home/saulius/struct/CIF-dictionaries/cif_core.dic
dictionary named 'cif_core.dic' version 2.4.1 from
2010-06-29.

'_geom_bond_publ_flag' value 'Y' changed to 'y'
according to /home/saulius/struct/CIF-dictionaries/cif_core.dic
dictionary named 'cif_core.dic' version 2.4.1 from 2010-06-29 (12
times).

'_geom_angle_publ_flag' value 'Y' changed to 'y' according
to /home/saulius/struct/CIF-dictionaries/cif_core.dic dictionary
named 'cif_core.dic' version 2.4.1 from 2010-06-29 (3
times).

'_geom_torsion_publ_flag' value 'Y' changed to 'y' according
to /home/saulius/struct/CIF-dictionaries/cif_core.dic dictionary
named 'cif_core.dic' version 2.4.1 from 2010-06-29 (2 times).

Automatic conversion script
Id: cif_fix_values 1715 2011-07-08 13:25:40Z adriana 
;
_cod_original_sg_symbol_H-M 'P 21/c'
_cod_database_code 2008774
_cod_database_fobs_code 2008774

loop_
_symmetry_equiv_pos_as_xyz
'x, y, z'
'-x, y+1/2, -z+1/2'
'-x, -y, -z'
'x, -y-1/2, z-1/2'

loop_
_atom_site_label
_atom_site_fract_x
_atom_site_fract_y
_atom_site_fract_z
_atom_site_U_iso_or_equiv
_atom_site_adp_type
_atom_site_calc_flag
_atom_site_refinement_flags
_atom_site_occupancy
_atom_site_disorder_assembly
_atom_site_disorder_group
_atom_site_type_symbol
I1A 0.309270(10) 0.258929(15) -0.05132(2) 0.02274(8) Uani d . 1 . . I
N1A 0.51521(12) 0.19279(19) -0.0967(2) 0.0193(5) Uani d . 1 . . N
C1A 0.51134(16) 0.1028(2) -0.1528(3) 0.0191(6) Uani d . 1 . . C
O1A 0.44431(12) 0.36817(18) -0.2305(2) 0.0247(5) Uani d . 1 . . O
H1AA 0.4483(18) 0.422(3) -0.251(4) 0.030(11) Uiso d . 1 . . H
O2A 0.55751(11) 0.06515(15) -0.2003(2) 0.0229(5) Uani d . 1 . . O
O3A 0.45427(10) 0.05090(15) -0.1584(2) 0.0214(5) Uani d . 1 . . O
C3A 0.39438(15) 0.0904(2) -0.1119(3) 0.0194(7) Uani d . 1 . . C
H3AA 0.3976 0.0745 -0.0070 0.023 Uiso calc R 1 . . H
C4A 0.39307(14) 0.1991(2) -0.1312(3) 0.0164(6) Uani d . 1 . . C
H4AA 0.3867 0.2146 -0.2371 0.020 Uiso calc R 1 . . H
C5A 0.45893(15) 0.2437(2) -0.0496(3) 0.0173(6) Uani d . 1 . . C
H5AA 0.4634 0.2345 0.0574 0.021 Uiso calc R 1 . . H
C6A 0.47265(16) 0.3497(2) -0.0811(3) 0.0203(7) Uani d . 1 . . C
H6AA 0.4535 0.3946 -0.0168 0.024 Uiso calc R 1 . . H
C7A 0.55064(16) 0.3539(2) -0.0477(3) 0.0215(7) Uani d . 1 . . C
H7AA 0.5667 0.4107 -0.0952 0.026 Uiso calc R 1 . . H
H7AB 0.5695 0.3576 0.0585 0.026 Uiso calc R 1 . . H
C8A 0.57130(16) 0.2591(2) -0.1105(3) 0.0213(7) Uani d . 1 . . C
H8AA 0.5741 0.2670 -0.2135 0.026 Uiso calc R 1 . . H
H8AB 0.6157 0.2354 -0.0538 0.026 Uiso calc R 1 . . H
C9A 0.33396(16) 0.0381(2) -0.2041(3) 0.0225(7) Uani d . 1 . . C
H9AA 0.3345 0.0478 -0.3080 0.027 Uiso calc R 1 . . H
H9AB 0.2915 0.0677 -0.1869 0.027 Uiso calc R 1 . . H
C10A 0.33272(16) -0.0704(2) -0.1735(3) 0.0226(7) Uani d . 1 . . C
H10C 0.3340 -0.0805 -0.0689 0.027 Uiso calc R 1 . . H
H10D 0.3739 -0.1009 -0.1955 0.027 Uiso calc R 1 . . H
C11A 0.26911(18) -0.1194(3) -0.2641(4) 0.0329(8) Uani d . 1 . . C
H11C 0.2281 -0.0853 -0.2477 0.039 Uiso calc R 1 . . H
H11D 0.2697 -0.1131 -0.3685 0.039 Uiso calc R 1 . . H
C12A 0.26394(18) -0.2253(3) -0.2282(4) 0.0316(8) Uani d . 1 . . C
H12D 0.2230 -0.2530 -0.2910 0.047 Uiso calc R 1 . . H
H12E 0.2611 -0.2320 -0.1261 0.047 Uiso calc R 1 . . H
H12F 0.3044 -0.2596 -0.2442 0.047 Uiso calc R 1 . . H
I1B 0.141834(11) 0.366340(16) 0.05835(2) 0.02811(8) Uani d . 1 . . I
N1B -0.03683(13) 0.1961(2) 0.0841(3) 0.0239(6) Uani d . 1 . . N
C1B -0.01299(16) 0.1097(3) 0.1356(3) 0.0255(7) Uani d . 1 . . C
O1B -0.00675(12) 0.37183(18) 0.2535(2) 0.0301(5) Uani d . 1 . . O
H1BA 0.011(2) 0.435(4) 0.263(5) 0.073(15) Uiso d . 1 . . H
O2B -0.04642(11) 0.05076(17) 0.1860(2) 0.0308(5) Uani d . 1 . . O
O3B 0.05169(11) 0.08622(16) 0.1292(2) 0.0250(5) Uani d . 1 . . O
C3B 0.09636(16) 0.1537(2) 0.0751(3) 0.0233(7) Uani d . 1 . . C
H3BA 0.0875 0.1494 -0.0334 0.028 Uiso calc R 1 . . H
C4B 0.07820(16) 0.2549(2) 0.1192(3) 0.0218(7) Uani d . 1 . . C
H4BA 0.0833 0.2565 0.2272 0.026 Uiso calc R 1 . . H
C5B 0.00478(16) 0.2762(2) 0.0481(3) 0.0242(7) Uani d . 1 . . C
H5BA -0.0004 0.2796 -0.0598 0.029 Uiso calc R 1 . . H
C6B -0.02871(16) 0.3653(2) 0.1000(3) 0.0239(7) Uani d . 1 . . C
H6BA -0.0193 0.4261 0.0499 0.029 Uiso calc R 1 . . H
C7B -0.10378(17) 0.3369(3) 0.0603(4) 0.0314(8) Uani d . 1 . . C
H7BA -0.1227 0.3453 -0.0452 0.038 Uiso calc R 1 . . H
H7BB -0.1308 0.3764 0.1150 0.038 Uiso calc R 1 . . H
C8B -0.10396(17) 0.2304(3) 0.1033(4) 0.0317(8) Uani d . 1 . . C
H8BA -0.1082 0.2232 0.2056 0.038 Uiso calc R 1 . . H
H8BB -0.1416 0.1948 0.0390 0.038 Uiso calc R 1 . . H
C9B 0.16791(16) 0.1200(2) 0.1394(3) 0.0256(7) Uani d . 1 . . C
H9BA 0.1755 0.1218 0.2468 0.031 Uiso calc R 1 . . H
H9BB 0.2005 0.1659 0.1104 0.031 Uiso calc R 1 . . H
C10B 0.18332(18) 0.0174(3) 0.0923(3) 0.0321(8) Uani d . 1 . . C
H10A 0.1520 -0.0291 0.1240 0.038 Uiso calc R 1 . . H
H10B 0.1748 0.0149 -0.0152 0.038 Uiso calc R 1 . . H
C11B 0.25641(18) -0.0128(3) 0.1557(4) 0.0374(9) Uani d . 1 . . C
H11A 0.2874 0.0378 0.1327 0.045 Uiso calc R 1 . . H
H11B 0.2660 -0.0736 0.1080 0.045 Uiso calc R 1 . . H
C12B 0.27223(18) -0.0285(3) 0.3195(4) 0.0379(9) Uani d . 1 . . C
H12A 0.3202 -0.0471 0.3527 0.057 Uiso calc R 1 . . H
H12B 0.2430 -0.0802 0.3433 0.057 Uiso calc R 1 . . H
H12C 0.2637 0.0316 0.3680 0.057 Uiso calc R 1 . . H

loop_
_atom_site_aniso_label
_atom_site_aniso_U_11
_atom_site_aniso_U_22
_atom_site_aniso_U_33
_atom_site_aniso_U_12
_atom_site_aniso_U_13
_atom_site_aniso_U_23
I1A 0.02228(13) 0.02010(13) 0.02566(12) 0.00293(8) 0.00487(9) -0.00214(8)
N1A 0.0216(14) 0.0142(14) 0.0236(12) 0.0002(11) 0.0081(11) -0.0007(10)
C1A 0.0270(17) 0.0141(17) 0.0152(13) 0.0016(14) 0.0027(12) 0.0038(12)
O1A 0.0377(14) 0.0136(13) 0.0204(11) -0.0013(11) 0.0015(10) 0.0037(9)
O2A 0.0286(12) 0.0134(12) 0.0277(11) 0.0020(10) 0.0087(9) -0.0016(9)
O3A 0.0233(12) 0.0124(12) 0.0298(11) -0.0010(9) 0.0088(9) -0.0036(9)
C3A 0.0215(16) 0.0156(17) 0.0230(14) -0.0010(13) 0.0089(12) -0.0004(12)
C4A 0.0195(15) 0.0137(16) 0.0165(13) 0.0019(12) 0.0050(12) -0.0018(11)
C5A 0.0201(16) 0.0151(17) 0.0174(13) 0.0017(12) 0.0059(12) 0.0009(11)
C6A 0.0289(17) 0.0132(17) 0.0186(14) 0.0012(13) 0.0048(13) -0.0019(12)
C7A 0.0271(17) 0.0155(17) 0.0218(14) -0.0058(13) 0.0051(13) -0.0024(12)
C8A 0.0223(17) 0.0169(17) 0.0250(15) -0.0054(13) 0.0060(13) 0.0028(12)
C9A 0.0255(17) 0.0149(17) 0.0263(15) -0.0028(14) 0.0042(13) 0.0010(12)
C10A 0.0273(18) 0.0146(17) 0.0275(16) -0.0025(14) 0.0098(14) -0.0022(12)
C11A 0.033(2) 0.0188(19) 0.0426(19) -0.0051(15) -0.0004(16) -0.0005(15)
C12A 0.0272(19) 0.022(2) 0.046(2) -0.0053(15) 0.0096(16) -0.0055(15)
I1B 0.02843(14) 0.02062(14) 0.03735(13) -0.00357(9) 0.01171(10) 0.00231(9)
N1B 0.0194(14) 0.0233(17) 0.0295(14) -0.0002(12) 0.0064(11) 0.0000(12)
C1B 0.0242(18) 0.0228(19) 0.0276(16) -0.0006(15) 0.0014(14) -0.0012(14)
O1B 0.0384(14) 0.0245(15) 0.0271(11) 0.0018(11) 0.0066(10) -0.0016(10)
O2B 0.0252(12) 0.0259(14) 0.0419(13) -0.0045(11) 0.0083(10) 0.0067(11)
O3B 0.0189(11) 0.0198(13) 0.0364(12) -0.0002(10) 0.0064(9) 0.0055(9)
C3B 0.0244(17) 0.0205(18) 0.0258(15) -0.0011(14) 0.0072(13) 0.0020(13)
C4B 0.0247(17) 0.0174(18) 0.0242(15) -0.0034(13) 0.0075(13) 0.0011(12)
C5B 0.0270(18) 0.0206(18) 0.0237(15) 0.0014(14) 0.0026(13) 0.0032(13)
C6B 0.0262(17) 0.0193(19) 0.0261(15) 0.0028(14) 0.0053(13) 0.0019(13)
C7B 0.0276(18) 0.030(2) 0.0356(18) 0.0105(16) 0.0041(15) 0.0025(15)
C8B 0.0214(18) 0.031(2) 0.044(2) 0.0038(15) 0.0088(15) 0.0025(16)
C9B 0.0223(17) 0.0230(19) 0.0330(17) -0.0018(14) 0.0094(14) 0.0028(14)
C10B 0.037(2) 0.028(2) 0.0311(17) 0.0042(16) 0.0077(15) 0.0012(15)
C11B 0.0324(19) 0.028(2) 0.056(2) 0.0059(17) 0.0181(17) 0.0106(17)
C12B 0.030(2) 0.020(2) 0.057(2) 0.0046(16) -0.0044(17) 0.0031(17)

loop_
_atom_type_symbol
_atom_type_description
_atom_type_scat_dispersion_real
_atom_type_scat_dispersion_imag
_atom_type_scat_source
C C 0.0033 0.0016 'International Tables Vol C Tables 4.2.6.8 and 6.1.1.4'
H H 0.0000 0.0000 'International Tables Vol C Tables 4.2.6.8 and 6.1.1.4'
N N 0.0061 0.0033 'International Tables Vol C Tables 4.2.6.8 and 6.1.1.4'
O O 0.0106 0.0060 'International Tables Vol C Tables 4.2.6.8 and 6.1.1.4'
I I -0.4742 1.8119 'International Tables Vol C Tables 4.2.6.8 and 6.1.1.4'

loop_
_geom_angle_atom_site_label_1
_geom_angle_atom_site_label_2
_geom_angle_atom_site_label_3
_geom_angle
_geom_angle_publ_flag
C1A N1A C8A 121.0(2) ?
C1A N1A C5A 125.0(3) y
C8A N1A C5A 112.4(2) ?
O2A C1A O3A 117.8(3) y
O2A C1A N1A 123.4(3) ?
O3A C1A N1A 118.9(3) y
C1A O3A C3A 122.5(2) ?
O3A C3A C4A 109.0(2) ?
O3A C3A C9A 104.9(2) ?
C4A C3A C9A 114.4(2) ?
C5A C4A C3A 110.7(2) ?
C5A C4A I1A 109.33(18) ?
C3A C4A I1A 109.43(18) ?
N1A C5A C4A 107.2(2) ?
N1A C5A C6A 102.3(2) ?
C4A C5A C6A 117.8(2) ?
O1A C6A C5A 108.3(2) ?
O1A C6A C7A 111.5(2) ?
C5A C6A C7A 102.5(2) ?
C8A C7A C6A 103.9(2) ?
N1A C8A C7A 102.6(2) ?
C3A C9A C10A 113.8(3) ?
C9A C10A C11A 112.0(3) ?
C12A C11A C10A 113.2(3) ?
C1B N1B C5B 125.3(3) ?
C1B N1B C8B 120.4(3) ?
C5B N1B C8B 111.6(3) ?
O2B C1B N1B 123.6(3) ?
O2B C1B O3B 118.4(3) ?
N1B C1B O3B 118.0(3) ?
C1B O3B C3B 122.2(3) ?
O3B C3B C9B 105.6(2) ?
O3B C3B C4B 106.6(2) ?
C9B C3B C4B 116.0(3) ?
C5B C4B C3B 109.0(3) ?
C5B C4B I1B 108.8(2) ?
C3B C4B I1B 112.9(2) ?
N1B C5B C4B 107.6(2) ?
N1B C5B C6B 102.5(2) ?
C4B C5B C6B 118.0(3) ?
O1B C6B C7B 109.7(3) ?
O1B C6B C5B 108.4(2) ?
C7B C6B C5B 101.3(3) ?
C6B C7B C8B 104.0(3) ?
N1B C8B C7B 102.7(3) ?
C3B C9B C10B 113.8(3) ?
C11B C10B C9B 112.2(3) ?
C10B C11B C12B 114.1(3) ?

loop_
_geom_bond_atom_site_label_1
_geom_bond_atom_site_label_2
_geom_bond_site_symmetry_2
_geom_bond_distance
_geom_bond_publ_flag
I1A C4A . 2.153(3) y
N1A C1A . 1.344(4) y
N1A C8A . 1.479(4) y
N1A C5A . 1.479(4) y
C1A O2A . 1.230(4) ?
C1A O3A . 1.343(4) y
O1A C6A . 1.421(3) y
O3A C3A . 1.473(3) ?
C3A C4A . 1.508(4) ?
C3A C9A . 1.511(4) ?
C4A C5A . 1.508(4) ?
C5A C6A . 1.528(4) ?
C6A C7A . 1.530(4) ?
C7A C8A . 1.530(4) ?
C9A C10A . 1.525(4) ?
C10A C11A . 1.530(4) ?
C11A C12A . 1.506(5) ?
I1B C4B . 2.155(3) y
N1B C1B . 1.335(4) y
N1B C5B . 1.469(4) y
N1B C8B . 1.477(4) y
C1B O2B . 1.215(4) ?
C1B O3B . 1.353(4) y
O1B C6B . 1.418(4) y
O3B C3B . 1.460(4) ?
C3B C9B . 1.505(4) ?
C3B C4B . 1.523(4) ?
C4B C5B . 1.509(4) ?
C5B C6B . 1.532(4) ?
C6B C7B . 1.523(5) ?
C7B C8B . 1.523(5) ?
C9B C10B . 1.534(5) ?
C10B C11B . 1.517(5) ?
C11B C12B . 1.520(4) ?

loop_
_geom_hbond_atom_site_label_D
_geom_hbond_atom_site_label_H
_geom_hbond_atom_site_label_A
_geom_hbond_site_symmetry_A
_geom_hbond_distance_DH
_geom_hbond_distance_HA
_geom_hbond_distance_DA
_geom_hbond_angle_DHA
O1A H1A O2A 2_654 0.77(4) 2.02(4) 2.791(3) 170(4)
O1B H1B O2B 2 0.94(5) 1.77(5) 2.699(3) 170(4)

loop_
_geom_torsion_atom_site_label_1
_geom_torsion_atom_site_label_2
_geom_torsion_atom_site_label_3
_geom_torsion_atom_site_label_4
_geom_torsion
_geom_torsion_publ_flag
C8A N1A C1A O2A 10.3(4) ?
C5A N1A C1A O2A 174.7(3) ?
C8A N1A C1A O3A -169.5(2) ?
C5A N1A C1A O3A -5.0(4) ?
O2A C1A O3A C3A -176.7(2) ?
N1A C1A O3A C3A 3.0(4) ?
C1A O3A C3A C4A 27.5(3) ?
C1A O3A C3A C9A 150.5(2) ?
O3A C3A C4A C5A -56.0(3) ?
C9A C3A C4A C5A -173.1(2) ?
O3A C3A C4A I1A -176.54(16) ?
C9A C3A C4A I1A 66.3(3) ?
C1A N1A C5A C4A -23.8(4) ?
C8A N1A C5A C4A 141.9(2) ?
C1A N1A C5A C6A -148.4(3) ?
C8A N1A C5A C6A 17.3(3) ?
C3A C4A C5A N1A 53.3(3) ?
I1A C4A C5A N1A 173.92(17) ?
C3A C4A C5A C6A 167.9(2) ?
I1A C4A C5A C6A -71.5(3) ?
N1A C5A C6A O1A 83.0(3) ?
C4A C5A C6A O1A -34.2(3) ?
N1A C5A C6A C7A -34.9(3) ?
C4A C5A C6A C7A -152.2(2) ?
O1A C6A C7A C8A -74.9(3) ?
C5A C6A C7A C8A 40.7(3) ?
C1A N1A C8A C7A 173.9(2) ?
C5A N1A C8A C7A 7.7(3) ?
C6A C7A C8A N1A -29.6(3) ?
O3A C3A C9A C10A 65.7(3) ?
C4A C3A C9A C10A -174.8(2) ?
C3A C9A C10A C11A 177.4(3) ?
C9A C10A C11A C12A -175.8(3) y
C5B N1B C1B O2B 167.8(3) ?
C8B N1B C1B O2B 8.0(5) ?
C5B N1B C1B O3B -13.1(4) ?
C8B N1B C1B O3B -173.0(3) ?
O2B C1B O3B C3B -177.9(3) ?
N1B C1B O3B C3B 3.1(4) ?
C1B O3B C3B C9B 157.7(3) ?
C1B O3B C3B C4B 33.8(3) ?
O3B C3B C4B C5B -61.6(3) ?
C9B C3B C4B C5B -178.8(2) ?
O3B C3B C4B I1B 177.29(17) ?
C9B C3B C4B I1B 60.1(3) ?
C1B N1B C5B C4B -16.3(4) ?
C8B N1B C5B C4B 145.1(3) ?
C1B N1B C5B C6B -141.3(3) ?
C8B N1B C5B C6B 20.0(3) ?
C3B C4B C5B N1B 53.0(3) ?
I1B C4B C5B N1B 176.59(18) ?
C3B C4B C5B C6B 168.3(3) ?
I1B C4B C5B C6B -68.2(3) ?
N1B C5B C6B O1B 78.1(3) ?
C4B C5B C6B O1B -39.8(4) ?
N1B C5B C6B C7B -37.3(3) ?
C4B C5B C6B C7B -155.2(3) ?
O1B C6B C7B C8B -72.6(3) ?
C5B C6B C7B C8B 41.8(3) ?
C1B N1B C8B C7B 168.2(3) ?
C5B N1B C8B C7B 5.8(3) ?
C6B C7B C8B N1B -29.7(3) ?
O3B C3B C9B C10B 61.8(3) ?
C4B C3B C9B C10B 179.6(3) ?
C3B C9B C10B C11B 178.3(3) ?
C9B C10B C11B C12B 68.8(4) y

loop_
_cod_related_entry_id
_cod_related_entry_database
_cod_related_entry_code
1 ChemSpider 21105758
